data_1520398
loop_
_publ_author_name
'Spencer, John'
'Callear, Samantha K.'
'Hursthouse, Michael B.'

_publ_section_title
;
 C32H31NO2PPdS
;
_journal_name_full 'Crystal Structure Report Archive'
_journal_page_first 664
_journal_year 2009
_chemical_formula_sum 'C32 H31 N O2 P Pd S'
_chemical_formula_weight 631.01
_space_group_IT_number 14
_symmetry_cell_setting monoclinic
_symmetry_space_group_name_Hall '-P 2ybc'
_symmetry_space_group_name_H-M 'P 1 21/c 1'
_atom_sites_solution_hydrogens geom
_atom_sites_solution_primary direct
_atom_sites_solution_secondary difmap
_cell_angle_alpha 90.00
_cell_angle_beta 95.022(1)
_cell_angle_gamma 90.00
_cell_formula_units_Z 4
_cell_length_a 9.48390(1)
_cell_length_b 11.0427(2)
_cell_length_c 26.0770(4)
_cell_measurement_reflns_used 53757
_cell_measurement_temperature 120(2)
_cell_measurement_theta_max 27.48
_cell_measurement_theta_min 2.91
_cell_volume 2720.50(6)
_computing_cell_refinement 'DENZO (Otwinowski & Minor, 1997) & COLLECT (Hooft, R.W.W., 1998)'
_computing_data_collection 'COLLECT (Hooft, R.W.W., 1998)'
_computing_data_reduction 'DENZO (Otwinowski & Minor, 1997) & COLLECT (Hooft, R.W.W., 1998)'
_computing_structure_refinement 'SHELXL-97 (Sheldrick, 2008)'
_diffrn_ambient_temperature 120(2)
_diffrn_detector_area_resol_mean 9.091
_diffrn_measured_fraction_theta_full 0.998
_diffrn_measured_fraction_theta_max 0.943
_diffrn_measurement_device_type 'Bruker-Nonius Roper CCD camera on \k-goniostat'
_diffrn_measurement_method '\f & \w scans'
_diffrn_radiation_monochromator graphite
_diffrn_radiation_source 'Bruker-Nonius FR591 rotating anode'
_diffrn_radiation_type MoK\a
_diffrn_radiation_wavelength 0.71073
_diffrn_reflns_av_R_equivalents 0.0688
_diffrn_reflns_av_sigmaI/netI 0.0418
_diffrn_reflns_limit_h_max 12
_diffrn_reflns_limit_h_min -12
_diffrn_reflns_limit_k_max 14
_diffrn_reflns_limit_k_min -14
_diffrn_reflns_limit_l_max 33
_diffrn_reflns_limit_l_min -33
_diffrn_reflns_number 54400
_diffrn_reflns_theta_full 25.00
_diffrn_reflns_theta_max 27.47
_diffrn_reflns_theta_min 2.99
_exptl_absorpt_coefficient_mu 0.849
_exptl_absorpt_correction_T_max 0.9750
_exptl_absorpt_correction_T_min 0.8287
_exptl_absorpt_correction_type multi-scan
_exptl_absorpt_process_details 'SADABS 2007/2 (Sheldrick, G.M., 2007)'
_exptl_crystal_colour orange
_exptl_crystal_density_diffrn 1.541
_exptl_crystal_density_method 'not measured'
_exptl_crystal_description plate
_exptl_crystal_F_000 1292
_exptl_crystal_size_max 0.23
_exptl_crystal_size_mid 0.18
_exptl_crystal_size_min 0.03
_refine_diff_density_max 2.151
_refine_diff_density_min -2.054
_refine_diff_density_rms 0.149
_refine_ls_extinction_method none
_refine_ls_goodness_of_fit_ref 1.041
_refine_ls_hydrogen_treatment constr
_refine_ls_matrix_type full
_refine_ls_number_parameters 321
_refine_ls_number_reflns 5891
_refine_ls_number_restraints 14
_refine_ls_restrained_S_all 1.051
_refine_ls_R_factor_all 0.0681
_refine_ls_R_factor_gt 0.0585
_refine_ls_shift/su_max 0.012
_refine_ls_shift/su_mean 0.000
_refine_ls_structure_factor_coef Fsqd
_refine_ls_weighting_details 'calc w=1/[\s^2^(Fo^2^)+(0.0493P)^2^+24.3269P] where P=(Fo^2^+2Fc^2^)/3'
_refine_ls_weighting_scheme calc
_refine_ls_wR_factor_gt 0.1369
_refine_ls_wR_factor_ref 0.1427
_reflns_number_gt 5109
_reflns_number_total 5891
_reflns_threshold_expression >2\s(I)
_cod_data_source_file eCrystal-664.cif
_cod_data_source_block 2009src0268
_cod_depositor_comments
;
Citation :
Spencer, John and Callear, Samantha K. and 
Hursthouse, Michael B. (2009) 
University of Southampton, Crystal Structure Report Archive. 
(doi:10.5258/ecrystals/664)

More at:
http://ecrystals.chem.soton.ac.uk/664/
;
_cod_original_cell_volume 2720.50(7)
_cod_original_sg_symbol_H-M P21/c
_cod_database_code 1520398

loop_
_symmetry_equiv_pos_as_xyz
'x, y, z'
'-x, y+1/2, -z+1/2'
'-x, -y, -z'
'x, -y-1/2, z-1/2'

loop_
_atom_site_label
_atom_site_type_symbol
_atom_site_fract_x
_atom_site_fract_y
_atom_site_fract_z
_atom_site_U_iso_or_equiv
_atom_site_adp_type
_atom_site_occupancy
_atom_site_symmetry_multiplicity
_atom_site_calc_flag
_atom_site_refinement_flags
_atom_site_disorder_assembly
_atom_site_disorder_group
C2 C -0.2363(5) 0.2143(5) 0.0863(2) 0.0208(10) Uani 1 1 d . . .
H2 H -0.2572 0.2219 0.1211 0.025 Uiso 1 1 calc R . .
C3 C -0.3303(6) 0.2317(5) 0.0492(2) 0.0253(12) Uani 1 1 d . . .
H3 H -0.4249 0.2533 0.0546 0.030 Uiso 1 1 calc R . .
C4 C -0.2832(6) 0.2165(5) -0.0020(2) 0.0268(12) Uani 1 1 d . . .
H4 H -0.3530 0.2284 -0.0300 0.032 Uiso 1 1 calc R . .
C5 C -0.1437(6) 0.1856(5) -0.0154(2) 0.0234(11) Uani 1 1 d . . .
H5 H -0.1208 0.1771 -0.0500 0.028 Uiso 1 1 calc R . .
C6 C -0.0532(5) 0.1705(4) 0.02349(19) 0.0181(10) Uani 1 1 d . . .
C7 C 0.0964(5) 0.1412(4) 0.01723(18) 0.0173(10) Uani 1 1 d . . .
C9 C 0.3449(5) 0.0968(5) -0.0096(2) 0.0233(11) Uani 1 1 d . . .
H9 H 0.4329 0.0814 -0.0232 0.028 Uiso 1 1 calc R . .
C10 C 0.3185(5) 0.1030(5) 0.0431(2) 0.0208(11) Uani 1 1 d . . .
H10 H 0.3945 0.0904 0.0687 0.025 Uiso 1 1 calc R . .
C11 C 0.1742(5) 0.1288(4) 0.05926(18) 0.0158(9) Uani 1 1 d . . .
C13 C -0.1499(5) 0.0598(5) 0.20235(18) 0.0179(10) Uani 1 1 d . . .
C14 C -0.2448(6) 0.0580(5) 0.2520(2) 0.0256(11) Uani 1 1 d . . .
H14A H -0.3165 -0.0058 0.2473 0.038 Uiso 1 1 calc R . .
H14B H -0.2914 0.1366 0.2549 0.038 Uiso 1 1 calc R . .
H14C H -0.1831 0.0422 0.2834 0.038 Uiso 1 1 calc R . .
C15 C 0.3476(3) 0.2418(2) 0.17493(12) 0.0162(10) Uani 1 1 d G . .
C16 C 0.4558(3) 0.2466(3) 0.21444(11) 0.0210(11) Uani 1 1 d G . .
H16 H 0.4605 0.1876 0.2411 0.025 Uiso 1 1 calc R . .
C17 C 0.5572(3) 0.3376(3) 0.21499(11) 0.0265(12) Uani 1 1 d G . .
H17 H 0.6311 0.3409 0.2420 0.032 Uiso 1 1 calc R . .
C18 C 0.5504(3) 0.4239(3) 0.17603(13) 0.0231(11) Uani 1 1 d G . .
H18 H 0.6197 0.4861 0.1764 0.028 Uiso 1 1 calc R . .
C19 C 0.4422(4) 0.4191(3) 0.13652(11) 0.0238(11) Uani 1 1 d G . .
H19 H 0.4375 0.4781 0.1099 0.029 Uiso 1 1 calc R . .
C20 C 0.3408(3) 0.3281(3) 0.13597(11) 0.0230(11) Uani 1 1 d G . .
H20 H 0.2669 0.3248 0.1090 0.028 Uiso 1 1 calc R . .
C21 C 0.3306(5) -0.0222(4) 0.16010(18) 0.0167(10) Uani 1 1 d . . .
C22 C 0.2583(5) -0.1272(5) 0.14822(19) 0.0201(10) Uani 1 1 d . . .
H22 H 0.1579 -0.1282 0.1469 0.024 Uiso 1 1 calc R . .
C23 C 0.3326(6) -0.2341(5) 0.1379(2) 0.0243(11) Uani 1 1 d . . .
H23 H 0.2806 -0.3064 0.1302 0.029 Uiso 1 1 calc R . .
C24 C 0.4788(6) -0.2369(5) 0.1386(2) 0.0234(11) Uani 1 1 d . . .
H24 H 0.5269 -0.3098 0.1316 0.028 Uiso 1 1 calc R . .
C25 C 0.5517(6) -0.1327(5) 0.1495(2) 0.0221(11) Uani 1 1 d . . .
H25 H 0.6519 -0.1319 0.1499 0.026 Uiso 1 1 calc R . .
C26 C 0.4782(5) -0.0255(5) 0.16024(18) 0.0179(10) Uani 1 1 d . . .
H26 H 0.5307 0.0465 0.1678 0.022 Uiso 1 1 calc R . .
C27 C 0.1581(3) 0.0913(3) 0.24707(9) 0.0186(10) Uani 1 1 d G . .
C28 C 0.1417(4) 0.1926(2) 0.27763(12) 0.0202(10) Uani 1 1 d G . .
H28 H 0.1647 0.2707 0.2655 0.024 Uiso 1 1 calc R . .
C29 C 0.0918(4) 0.1797(2) 0.32588(11) 0.0250(11) Uani 1 1 d G . .
H29 H 0.0806 0.2489 0.3468 0.030 Uiso 1 1 calc R . .
C30 C 0.0582(4) 0.0654(3) 0.34357(10) 0.0284(12) Uani 1 1 d G . .
H30 H 0.0241 0.0566 0.3766 0.034 Uiso 1 1 calc R . .
C31 C 0.0745(4) -0.0359(2) 0.31302(12) 0.0249(12) Uani 1 1 d G . .
H31 H 0.0516 -0.1140 0.3251 0.030 Uiso 1 1 calc R . .
C32 C 0.1245(3) -0.0229(2) 0.26477(11) 0.0194(10) Uani 1 1 d G . .
H32 H 0.1356 -0.0922 0.2439 0.023 Uiso 1 1 calc R . .
N1 N -0.1014(4) 0.1836(4) 0.07360(16) 0.0170(8) Uani 1 1 d . . .
O12A O -0.0985(4) 0.1637(3) 0.18874(13) 0.0180(7) Uani 1 1 d . . .
O12B O -0.1233(4) -0.0355(3) 0.17831(15) 0.0285(9) Uani 1 1 d . . .
P1 P 0.22519(13) 0.11328(11) 0.17633(5) 0.0140(3) Uani 1 1 d . . .
S8 S 0.19581(14) 0.12097(13) -0.04106(5) 0.0224(3) Uani 1 1 d . . .
Pd1 Pd 0.05120(4) 0.14552(3) 0.125250(13) 0.01326(12) Uani 1 1 d . . .
C41 C 0.3147(14) 0.4412(15) -0.0045(6) 0.136(6) Uani 1 1 d DU . .
H41A H 0.2907 0.4532 -0.0415 0.204 Uiso 1 1 calc R . .
H41B H 0.3433 0.3568 0.0019 0.204 Uiso 1 1 calc R . .
H41C H 0.3929 0.4951 0.0074 0.204 Uiso 1 1 calc R . .
C42 C 0.1829(9) 0.4704(8) 0.0252(4) 0.069(2) Uani 1 1 d DU . .
H42A H 0.1650 0.4037 0.0492 0.082 Uiso 1 1 calc R . .
H42B H 0.1985 0.5460 0.0453 0.082 Uiso 1 1 calc R . .
C43 C 0.0655(8) 0.4840(6) -0.0127(3) 0.0434(17) Uani 1 1 d D . .
H43A H 0.0500 0.4075 -0.0322 0.052 Uiso 1 1 calc R . .
H43B H 0.0863 0.5485 -0.0373 0.052 Uiso 1 1 calc R . .

loop_
_atom_site_aniso_label
_atom_site_aniso_U_11
_atom_site_aniso_U_22
_atom_site_aniso_U_33
_atom_site_aniso_U_23
_atom_site_aniso_U_13
_atom_site_aniso_U_12
C2 0.021(2) 0.020(2) 0.021(2) -0.001(2) -0.002(2) 0.000(2)
C3 0.016(2) 0.028(3) 0.030(3) 0.000(2) -0.006(2) 0.004(2)
C4 0.027(3) 0.028(3) 0.023(3) 0.001(2) -0.012(2) 0.000(2)
C5 0.026(3) 0.028(3) 0.015(2) 0.000(2) -0.007(2) -0.004(2)
C6 0.020(2) 0.018(2) 0.016(2) 0.0005(18) -0.0033(19) -0.0019(19)
C7 0.020(2) 0.016(2) 0.015(2) -0.0012(18) -0.0033(18) 0.0002(19)
C9 0.015(2) 0.031(3) 0.023(3) 0.000(2) 0.000(2) 0.003(2)
C10 0.018(2) 0.021(2) 0.023(3) 0.002(2) -0.006(2) 0.000(2)
C11 0.017(2) 0.016(2) 0.013(2) -0.0015(17) -0.0022(18) -0.0016(18)
C13 0.013(2) 0.024(2) 0.015(2) 0.0041(19) -0.0069(18) 0.0001(19)
C14 0.023(3) 0.030(3) 0.024(3) 0.005(2) -0.001(2) -0.003(2)
C15 0.015(2) 0.015(2) 0.018(2) -0.0033(18) -0.0015(18) -0.0010(18)
C16 0.020(2) 0.022(3) 0.019(2) -0.002(2) -0.008(2) 0.002(2)
C17 0.025(3) 0.020(3) 0.035(3) -0.006(2) 0.004(2) -0.002(2)
C18 0.020(2) 0.017(2) 0.032(3) -0.004(2) -0.002(2) -0.003(2)
C19 0.025(3) 0.020(3) 0.026(3) 0.003(2) -0.002(2) -0.002(2)
C20 0.030(3) 0.014(2) 0.026(3) -0.001(2) 0.006(2) 0.000(2)
C21 0.020(2) 0.014(2) 0.015(2) -0.0005(18) -0.0053(19) 0.0012(18)
C22 0.021(2) 0.020(2) 0.018(2) -0.0010(19) -0.0073(19) -0.003(2)
C23 0.034(3) 0.019(3) 0.019(2) -0.002(2) -0.005(2) -0.002(2)
C24 0.031(3) 0.019(3) 0.019(2) -0.001(2) -0.004(2) 0.007(2)
C25 0.020(2) 0.024(3) 0.021(3) 0.000(2) -0.003(2) 0.004(2)
C26 0.021(2) 0.017(2) 0.015(2) 0.0008(18) -0.0035(19) -0.0007(19)
C27 0.015(2) 0.019(2) 0.020(2) 0.0001(19) -0.0089(19) 0.0015(18)
C28 0.020(2) 0.016(2) 0.023(3) 0.001(2) -0.005(2) -0.0007(19)
C29 0.026(3) 0.025(3) 0.023(3) -0.006(2) -0.003(2) 0.004(2)
C30 0.029(3) 0.032(3) 0.023(3) 0.003(2) -0.001(2) 0.003(2)
C31 0.025(3) 0.020(3) 0.029(3) 0.009(2) -0.004(2) 0.000(2)
C32 0.014(2) 0.018(2) 0.026(3) -0.001(2) -0.008(2) 0.0023(18)
N1 0.0147(19) 0.017(2) 0.018(2) -0.0015(16) -0.0062(16) -0.0012(16)
O12A 0.0189(17) 0.0187(17) 0.0153(16) 0.0018(13) -0.0039(13) -0.0011(14)
O12B 0.035(2) 0.0179(19) 0.031(2) -0.0017(16) -0.0026(17) -0.0053(16)
P1 0.0145(6) 0.0131(6) 0.0135(6) 0.0005(4) -0.0047(4) -0.0005(4)
S8 0.0205(6) 0.0317(7) 0.0145(6) 0.0000(5) -0.0019(5) 0.0014(5)
Pd1 0.01302(18) 0.01311(18) 0.01280(18) -0.00052(13) -0.00370(13) 0.00001(13)
C41 0.147(7) 0.122(7) 0.137(7) 0.003(5) 0.011(5) -0.001(5)
C42 0.062(4) 0.047(4) 0.094(5) 0.016(3) -0.008(4) 0.000(3)
C43 0.065(5) 0.022(3) 0.041(4) 0.001(3) -0.006(3) -0.005(3)

loop_
_atom_type_symbol
_atom_type_description
_atom_type_scat_dispersion_real
_atom_type_scat_dispersion_imag
_atom_type_scat_source
C C 0.0033 0.0016 'International Tables Vol C Tables 4.2.6.8 and 6.1.1.4'
H H 0.0000 0.0000 'International Tables Vol C Tables 4.2.6.8 and 6.1.1.4'
N N 0.0061 0.0033 'International Tables Vol C Tables 4.2.6.8 and 6.1.1.4'
O O 0.0106 0.0060 'International Tables Vol C Tables 4.2.6.8 and 6.1.1.4'
P P 0.1023 0.0942 'International Tables Vol C Tables 4.2.6.8 and 6.1.1.4'
S S 0.1246 0.1234 'International Tables Vol C Tables 4.2.6.8 and 6.1.1.4'
Pd Pd -0.9988 1.0072 'International Tables Vol C Tables 4.2.6.8 and 6.1.1.4'
Cl Cl 0.1484 0.1585 'International Tables Vol C Tables 4.2.6.8 and 6.1.1.4'

loop_
_geom_angle_atom_site_label_1
_geom_angle_atom_site_label_2
_geom_angle_atom_site_label_3
_geom_angle
_geom_angle_site_symmetry_1
_geom_angle_site_symmetry_3
C3 C2 N1 117.1(5) . .
C3 C2 H2 121.5 . .
N1 C2 H2 121.5 . .
C2 C3 C4 115.4(5) . .
C2 C3 H3 122.3 . .
C4 C3 H3 122.3 . .
C5 C4 C3 127.8(5) . .
C5 C4 H4 116.1 . .
C3 C4 H4 116.1 . .
C6 C5 C4 113.9(5) . .
C6 C5 H5 123.1 . .
C4 C5 H5 123.1 . .
C5 C6 N1 117.7(5) . .
C5 C6 C7 121.6(5) . .
N1 C6 C7 120.7(4) . .
C11 C7 C6 114.7(5) . .
C11 C7 S8 113.0(4) . .
C6 C7 S8 132.3(3) . .
C10 C9 S8 105.4(4) . .
C10 C9 H9 127.3 . .
S8 C9 H9 127.3 . .
C9 C10 C11 121.7(4) . .
C9 C10 H10 119.1 . .
C11 C10 H10 119.1 . .
C7 C11 C10 104.7(4) . .
C7 C11 Pd1 111.2(4) . .
C10 C11 Pd1 144.0(3) . .
O12B C13 O12A 120.1(5) . .
O12B C13 C14 122.0(5) . .
O12A C13 C14 117.9(4) . .
C13 C14 H14A 109.5 . .
C13 C14 H14B 109.5 . .
H14A C14 H14B 109.5 . .
C13 C14 H14C 109.5 . .
H14A C14 H14C 109.5 . .
H14B C14 H14C 109.5 . .
C16 C15 C20 120.0 . .
C16 C15 P1 116.20(17) . .
C20 C15 P1 123.72(17) . .
C15 C16 C17 120.0 . .
C15 C16 H16 120.0 . .
C17 C16 H16 120.0 . .
C18 C17 C16 120.0 . .
C18 C17 H17 120.0 . .
C16 C17 H17 120.0 . .
C19 C18 C17 120.0 . .
C19 C18 H18 120.0 . .
C17 C18 H18 120.0 . .
C18 C19 C20 120.0 . .
C18 C19 H19 120.0 . .
C20 C19 H19 120.0 . .
C19 C20 C15 120.0 . .
C19 C20 H20 120.0 . .
C15 C20 H20 120.0 . .
C22 C21 C26 117.3(5) . .
C22 C21 P1 117.5(4) . .
C26 C21 P1 125.1(4) . .
C21 C22 C23 120.2(5) . .
C21 C22 H22 119.9 . .
C23 C22 H22 119.9 . .
C24 C23 C22 122.1(5) . .
C24 C23 H23 119.0 . .
C22 C23 H23 119.0 . .
C25 C24 C23 118.3(5) . .
C25 C24 H24 120.9 . .
C23 C24 H24 120.9 . .
C24 C25 C26 120.0(5) . .
C24 C25 H25 120.0 . .
C26 C25 H25 120.0 . .
C21 C26 C25 122.1(5) . .
C21 C26 H26 118.9 . .
C25 C26 H26 118.9 . .
C28 C27 C32 120.0 . .
C28 C27 P1 119.16(17) . .
C32 C27 P1 120.82(17) . .
C29 C28 C27 120.0 . .
C29 C28 H28 120.0 . .
C27 C28 H28 120.0 . .
C28 C29 C30 120.0 . .
C28 C29 H29 120.0 . .
C30 C29 H29 120.0 . .
C31 C30 C29 120.0 . .
C31 C30 H30 120.0 . .
C29 C30 H30 120.0 . .
C30 C31 C32 120.0 . .
C30 C31 H31 120.0 . .
C32 C31 H31 120.0 . .
C31 C32 C27 120.0 . .
C31 C32 H32 120.0 . .
C27 C32 H32 120.0 . .
C2 N1 C6 128.1(4) . .
C2 N1 Pd1 122.4(3) . .
C6 N1 Pd1 109.6(3) . .
C13 O12A Pd1 113.0(3) . .
C15 P1 C21 105.2(2) . .
C15 P1 C27 111.20(15) . .
C21 P1 C27 109.19(18) . .
C15 P1 Pd1 109.02(11) . .
C21 P1 Pd1 113.99(15) . .
C27 P1 Pd1 108.24(11) . .
C9 S8 C7 95.1(2) . .
N1 Pd1 P1 174.97(13) . .
N1 Pd1 C11 83.55(18) . .
P1 Pd1 C11 92.43(13) . .
N1 Pd1 O12A 90.63(15) . .
P1 Pd1 O12A 93.45(9) . .
C11 Pd1 O12A 174.05(14) . .
C42 C41 H41A 109.5 . .
C42 C41 H41B 109.5 . .
H41A C41 H41B 109.5 . .
C42 C41 H41C 109.5 . .
H41A C41 H41C 109.5 . .
H41B C41 H41C 109.5 . .
C43 C42 C41 106.6(9) . .
C43 C42 H42A 110.4 . .
C41 C42 H42A 110.4 . .
C43 C42 H42B 110.4 . .
C41 C42 H42B 110.4 . .
H42A C42 H42B 108.6 . .
C42 C43 C43 110.0(8) . 3_565
C42 C43 H43A 109.7 . .
C43 C43 H43A 109.7 3_565 .
C42 C43 H43B 109.7 . .
C43 C43 H43B 109.7 3_565 .
H43A C43 H43B 108.2 . .

loop_
_geom_bond_atom_site_label_1
_geom_bond_atom_site_label_2
_geom_bond_distance
_geom_bond_site_symmetry_2
C2 C3 1.271(7) .
C2 N1 1.390(7) .
C2 H2 0.9500 .
C3 C4 1.455(8) .
C3 H3 0.9500 .
C4 C5 1.439(8) .
C4 H4 0.9500 .
C5 C6 1.281(7) .
C5 H5 0.9500 .
C6 N1 1.429(7) .
C6 C7 1.478(7) .
C7 C11 1.274(6) .
C7 S8 1.871(5) .
C9 C10 1.419(7) .
C9 S8 1.595(5) .
C9 H9 0.9500 .
C10 C11 1.495(7) .
C10 H10 0.9500 .
C11 Pd1 2.170(5) .
C13 O12B 1.261(6) .
C13 O12A 1.307(6) .
C13 C14 1.639(7) .
C14 H14A 0.9800 .
C14 H14B 0.9800 .
C14 H14C 0.9800 .
C15 C16 1.3900 .
C15 C20 1.3900 .
C15 P1 1.836(2) .
C16 C17 1.3900 .
C16 H16 0.9500 .
C17 C18 1.3900 .
C17 H17 0.9500 .
C18 C19 1.3900 .
C18 H18 0.9500 .
C19 C20 1.3900 .
C19 H19 0.9500 .
C20 H20 0.9500 .
C21 C22 1.369(7) .
C21 C26 1.400(7) .
C21 P1 1.868(5) .
C22 C23 1.413(7) .
C22 H22 0.9500 .
C23 C24 1.386(8) .
C23 H23 0.9500 .
C24 C25 1.360(7) .
C24 H24 0.9500 .
C25 C26 1.413(7) .
C25 H25 0.9500 .
C26 H26 0.9500 .
C27 C28 1.3900 .
C27 C32 1.3900 .
C27 P1 2.018(3) .
C28 C29 1.3900 .
C28 H28 0.9500 .
C29 C30 1.3900 .
C29 H29 0.9500 .
C30 C31 1.3900 .
C30 H30 0.9500 .
C31 C32 1.3900 .
C31 H31 0.9500 .
C32 H32 0.9500 .
N1 Pd1 1.935(4) .
O12A Pd1 2.282(4) .
P1 Pd1 2.0589(12) .
C41 C42 1.561(5) .
C41 H41A 0.9800 .
C41 H41B 0.9800 .
C41 H41C 0.9800 .
C42 C43 1.432(10) .
C42 H42A 0.9900 .
C42 H42B 0.9900 .
C43 C43 1.501(15) 3_565
C43 H43A 0.9900 .
C43 H43B 0.9900 .
